data_1535526
loop_
_publ_author_name
'Toshev, M.T.'
'Dustov, H.B.'
'Radzhabov, Sh.L.'
'Saidov, S.O.'
'Davranov, M.D.'
'Sulaimankulov, K.S.'

_publ_section_title
;
 X-ray structural study of crystal structure of hexa(carbamide)cobalt(II)
 sulfate monohydrate
;
_journal_name_full
;
Koordinatsionnaya Khimiya (= Coordination Chemistry (USSR))
;
_journal_page_first 132
_journal_page_last 135
_journal_volume 21
_journal_year 1995
_chemical_formula_sum 'C6 H26 Co N12 O11 S'
_chemical_name_systematic '(Co (O C (N H2)2)6) (S O4) (H2 O)'
_space_group_IT_number 29
_symmetry_space_group_name_Hall 'P 2c -2b'
_symmetry_space_group_name_H-M 'P b c 21'
_cell_angle_alpha 90
_cell_angle_beta 90
_cell_angle_gamma 90
_cell_formula_units_Z 4
_cell_length_a 7.232
_cell_length_b 15.115
_cell_length_c 20.102
_cell_volume 2197.383
_citation_journal_id_ASTM KOKHDC
_cod_data_source_file Toshev_KOKHDC_1995_1488.cif
_cod_data_source_block C6H26Co1N12O11S1
_cod_original_sg_symbol_Hall 'P 2c -2ac (y,-x,z)'
_cod_original_formula_sum 'C6 H26 Co1 N12 O11 S1'
_cod_database_code 1535526

loop_
_symmetry_equiv_pos_as_xyz
x,y,z
-x,-y,z+1/2
x,-y+1/2,z+1/2
-x,y+1/2,z

loop_
_atom_site_label
_atom_site_type_symbol
_atom_site_fract_x
_atom_site_fract_y
_atom_site_fract_z
_atom_site_occupancy
_atom_site_U_iso_or_equiv
_atom_site_attached_hydrogens
N5 N-3 0.811 0.242 -0.197 1 0.0 2
C6 C+4 0.241 0.239 0.134 1 0.0 0
O6 O-2 0.139 0.289 0.097 1 0.0 0
N11 N-3 0.298 0.161 0.115 1 0.0 2
N3 N-3 0.512 0.377 0.563 1 0.0 2
N1 N-3 0.851 0.01 0.088 1 0.0 2
O1 O-2 0.953 0.126 0.029 1 0.0 0
N8 N-3 0.272 0.127 -0.116 1 0.0 2
O4 O-2 0.297 0.22 -0.027 1 0.0 0
N7 N-3 0.538 0.135 -0.051 1 0.0 2
C4 C+4 0.366 0.164 -0.064 1 0.0 0
S1 S+6 0.4661 0.5237 0.245 1 0.0 0
N6 N-3 0.741 0.343 -0.118 1 0.0 2
O7 O-2 0.497 0.501 0.317 1 0.0 0
N4 N-3 0.787 0.379 0.117 1 0.0 2
C5 C+4 0.144 0.422 -0.077 1 0.0 0
C3 C+4 0.832 0.268 -0.135 1 0.0 0
C2 C+4 0.694 0.35 0.068 1 0.0 0
Co1 Co+2 0.029 0.2565 0 1 0.0 0
O8 O-2 0.634 0.504 0.206 1 0.0 0
N9 N-3 0.121 0.511 -0.089 1 0.0 2
O9 O-2 0.431 0.62 0.239 1 0.0 0
O5 O-2 0.085 0.388 -0.024 1 0.0 0
O11 O-2 0.949 0.437 0.269 1 0.0 2
O3 O-2 0.926 0.225 -0.094 1 0.0 0
N2 N-3 0.829 0.152 0.131 1 0.0 2
N10 N-3 0.233 0.374 -0.124 1 0.0 2
C1 C+4 0.884 0.097 0.08 1 0.0 0
O10 O-2 0.308 0.472 0.22 1 0.0 0
N12 N-3 0.288 0.27 0.196 1 0.0 2
O2 O-2 0.761 0.297 0.027 1 0.0 0
